data_7718986
loop_
_publ_author_name
'Ma, Jianjun'
'Yu, Hao'
'Zhang, Ning'
'Shi, Junjuan'
'Li, Jiaqi'
'Li, Kehuan'
'Han, Ningxu'
'Zhang, Houyu'
'Chang, Junmin'
'Wang, Ming'

_publ_section_title
;
 Stereoisomers of metal-organic dimers induced by the steric constraint of
 dissymmetric terpyridine ligands.
;
_journal_issue 30
_journal_name_full 'Dalton transactions (Cambridge, England : 2003)'
_journal_page_first 11632
_journal_page_last 11637
_journal_paper_doi 10.1039/d5dt00948k
_journal_volume 54
_journal_year 2025
_chemical_formula_moiety 'C42 H27 F N6 Zn, 2(F6 P), C5 H8 O'
_chemical_formula_sum 'C47 H35 F13 N6 O P2 Zn'
_chemical_formula_weight 1074.12
_space_group_crystal_system orthorhombic
_space_group_IT_number 61
_space_group_name_Hall '-P 2ac 2ab'
_space_group_name_H-M_alt 'P b c a'
_atom_sites_solution_hydrogens geom
_audit_creation_date 2021-02-18
_audit_creation_method
;
Olex2 1.2
(compiled 2018.05.29 svn.r3508 for OlexSys, GUI svn.r5506)
;
_audit_update_record
;
2022-10-01 deposited with the CCDC.	2025-06-24 downloaded from the CCDC.
;
_cell_angle_alpha 90
_cell_angle_beta 90
_cell_angle_gamma 90
_cell_formula_units_Z 8
_cell_length_a 13.6303(13)
_cell_length_b 17.6160(13)
_cell_length_c 34.7425(19)
_cell_measurement_reflns_used 9452
_cell_measurement_temperature 100(2)
_cell_measurement_theta_max 26.717
_cell_measurement_theta_min 2.811
_cell_volume 8342.1(11)
_computing_cell_refinement 'SAINT V8.40A (?, 2016)'
_computing_data_reduction 'SAINT V8.40A (?, 2016)'
_computing_molecular_graphics 'Olex2 (Dolomanov et al., 2009)'
_computing_publication_material 'Olex2 (Dolomanov et al., 2009)'
_computing_structure_refinement 'ShelXL (Sheldrick, 2015)'
_computing_structure_solution 'SHELXT 2014/5 (Sheldrick, 2014)'
_diffrn_ambient_temperature 100.0
_diffrn_measured_fraction_theta_full 0.999
_diffrn_measured_fraction_theta_max 0.996
_diffrn_measurement_device_type 'Bruker APEX-II CCD'
_diffrn_radiation_type MoK\a
_diffrn_radiation_wavelength 0.71076
_diffrn_reflns_av_R_equivalents 0.0307
_diffrn_reflns_av_unetI/netI 0.0132
_diffrn_reflns_Laue_measured_fraction_full 0.999
_diffrn_reflns_Laue_measured_fraction_max 0.996
_diffrn_reflns_limit_h_max 17
_diffrn_reflns_limit_h_min -17
_diffrn_reflns_limit_k_max 22
_diffrn_reflns_limit_k_min -22
_diffrn_reflns_limit_l_max 39
_diffrn_reflns_limit_l_min -43
_diffrn_reflns_number 122901
_diffrn_reflns_point_group_measured_fraction_full 0.999
_diffrn_reflns_point_group_measured_fraction_max 0.996
_diffrn_reflns_theta_full 25.243
_diffrn_reflns_theta_max 26.785
_diffrn_reflns_theta_min 2.581
_exptl_absorpt_coefficient_mu 0.773
_exptl_crystal_colour yellow
_exptl_crystal_colour_primary yellow
_exptl_crystal_density_diffrn 1.710
_exptl_crystal_description block
_exptl_crystal_F_000 4352
_exptl_crystal_size_max 0.12
_exptl_crystal_size_mid 0.11
_exptl_crystal_size_min 0.1
_refine_diff_density_max 1.084
_refine_diff_density_min -1.563
_refine_diff_density_rms 0.102
_refine_ls_extinction_method none
_refine_ls_goodness_of_fit_ref 1.086
_refine_ls_hydrogen_treatment constr
_refine_ls_matrix_type full
_refine_ls_number_parameters 688
_refine_ls_number_reflns 8879
_refine_ls_number_restraints 810
_refine_ls_restrained_S_all 1.063
_refine_ls_R_factor_all 0.0611
_refine_ls_R_factor_gt 0.0545
_refine_ls_shift/su_max 0.002
_refine_ls_shift/su_mean 0.000
_refine_ls_structure_factor_coef Fsqd
_refine_ls_weighting_details 'w=1/[\s^2^(Fo^2^)+(0.0736P)^2^+27.8052P] where P=(Fo^2^+2Fc^2^)/3'
_refine_ls_weighting_scheme calc
_refine_ls_wR_factor_gt 0.1531
_refine_ls_wR_factor_ref 0.1602
_reflns_Friedel_coverage 0.000
_reflns_number_gt 7960
_reflns_number_total 8879
_reflns_threshold_expression 'I > 2\s(I)'
_cod_data_source_file d5dt00948k2.cif
_cod_data_source_block mo_f_1_0m_a
_cod_depositor_comments 'Adding full bibliography for 7718986--7718989.cif.'
_cod_database_code 7718986
_shelx_shelxl_version_number 2018/3
_shelx_space_group_comment
;
The symmetry employed for this shelxl refinement is uniquely defined
by the following loop, which should always be used as a source of
symmetry information in preference to the above space-group names.
They are only intended as comments.
;
_shelx_estimated_absorpt_t_max 0.927
_shelx_estimated_absorpt_t_min 0.913
_olex2_refinement_description
;
1. Fixed Uiso
 At 1.2 times of:
  All C(H) groups
 At 1.5 times of:
  All C(H,H,H) groups
2. Restrained distances
 F3-F6 \\sim F3-F2 \\sim F3-F4 \\sim F3-F1 \\sim F6-F4 \\sim F6-F1 \\sim F6-F5
\\sim F2-F4 \\sim F2-F1 \\sim F2-F5
 \\sim F4-F5 \\sim F1-F5
 with sigma of 0.04
 P1-F3 \\sim P1-F6 \\sim P1-F2 \\sim P1-F4 \\sim P1-F1 \\sim P1-F5
 with sigma of 0.02
 F3A-F6A \\sim F3A-F2A \\sim F3A-F4A \\sim F3A-F1A \\sim F6A-F4A \\sim F6A-F1A
\\sim F6A-F5A \\sim F2A-F4A
 \\sim F2A-F1A \\sim F2A-F5A \\sim F4A-F5A \\sim F1A-F5A
 with sigma of 0.04
 P1-F3A \\sim P1-F6A \\sim P1-F2A \\sim P1-F4A \\sim P1-F1A \\sim P1-F5A
 with sigma of 0.02
3. Rigid body (RIGU) restrains
 All non-hydrogen atoms
 with sigma for 1-2 distances of 0.001 and sigma for 1-3 distances of 0.002
 All non-hydrogen atoms
 with sigma for 1-2 distances of 0.001 and sigma for 1-3 distances of 0.002
4. Others
 Sof(F5A)=Sof(F2A)=Sof(F1A)=Sof(F6A)=Sof(F4A)=Sof(F3A)=1-FVAR(1)
 Sof(F5)=Sof(F2)=Sof(F1)=Sof(F6)=Sof(F4)=Sof(F3)=FVAR(1)
5.a Aromatic/amide H refined with riding coordinates:
 C00R(H00R), C00U(H00U), C00Y(H00Y), C00Z(H00Z), C012(H012), C013(H013),
 C017(H017), C018(H018), C019(H019), C01A(H01A), C01B(H01B), C01C(H01C),
 C01E(H01E), C01F(H01F), C01G(H01G), C01H(H01H), C01I(H01I), C01J(H01J),
 C01K(H01K), C01L(H01L), C01M(H01M), C01N(H01N), C01O(H01O), C01P(H01P),
 C01Q(H01Q), C01R(H01R), C01S(H01S), C3(H3), C4(H4)
5.b Idealised Me refined as rotating group:
 C5(H5A,H5B,H5C), C1(H1A,H1B,H1C)
;
_olex2_submission_special_instructions 'No special instructions were received'

loop_
_space_group_symop_operation_xyz
'x, y, z'
'-x+1/2, -y, z+1/2'
'-x, y+1/2, -z+1/2'
'x+1/2, -y+1/2, -z'
'-x, -y, -z'
'x-1/2, y, -z-1/2'
'x, -y-1/2, z-1/2'
'-x-1/2, y-1/2, z'

loop_
_atom_site_label
_atom_site_type_symbol
_atom_site_fract_x
_atom_site_fract_y
_atom_site_fract_z
_atom_site_U_iso_or_equiv
_atom_site_adp_type
_atom_site_occupancy
_atom_site_site_symmetry_order
_atom_site_calc_flag
_atom_site_refinement_flags_posn
_atom_site_refinement_flags_adp
_atom_site_refinement_flags_occupancy
_atom_site_disorder_assembly
_atom_site_disorder_group
Zn01 Zn 0.41342(3) 0.62221(2) 0.63895(2) 0.01947(12) Uani 1 1 d . U . . .
P002 P 0.20517(7) 0.30381(5) 0.50046(3) 0.0251(2) Uani 1 1 d . U . . .
P1 P 0.43756(7) 0.39304(5) 0.76345(3) 0.0288(2) Uani 1 1 d D U . . .
F004 F 0.24511(18) 0.32300(13) 0.45845(6) 0.0344(5) Uani 1 1 d . U . . .
F00W F 0.47115(16) 0.38494(12) 0.55774(6) 0.0308(5) Uani 1 1 d . U . . .
F006 F 0.16871(16) 0.39059(12) 0.50520(6) 0.0316(5) Uani 1 1 d . U . . .
F007 F 0.30975(15) 0.32702(13) 0.51833(6) 0.0334(5) Uani 1 1 d . U . . .
F008 F 0.16606(16) 0.28620(14) 0.54299(6) 0.0365(5) Uani 1 1 d . U . . .
F5 F 0.4167(16) 0.3024(6) 0.7710(5) 0.036(3) Uani 0.39(4) 1 d D U P A 1
F00A F 0.10049(16) 0.28187(13) 0.48262(7) 0.0353(5) Uani 1 1 d . U . . .
F00B F 0.24106(17) 0.21772(13) 0.49627(7) 0.0386(5) Uani 1 1 d . U . . .
F2 F 0.5392(10) 0.3813(14) 0.7855(6) 0.053(3) Uani 0.39(4) 1 d D U P A 1
F1 F 0.3858(14) 0.4098(12) 0.8051(4) 0.032(2) Uani 0.39(4) 1 d D U P A 1
N00E N 0.59372(18) 0.40319(15) 0.41915(7) 0.0171(5) Uani 1 1 d . U . . .
F6 F 0.3301(11) 0.3983(14) 0.7445(7) 0.032(3) Uani 0.39(4) 1 d D U P A 1
N00G N 0.5018(2) 0.29004(16) 0.38770(8) 0.0218(5) Uani 1 1 d . U . . .
N00H N 0.3925(2) 0.65766(16) 0.69507(7) 0.0211(5) Uani 1 1 d . U . . .
F4 F 0.4847(14) 0.3726(13) 0.7235(4) 0.042(3) Uani 0.39(4) 1 d D U P A 1
N00J N 0.54325(19) 0.57399(15) 0.67069(7) 0.0183(5) Uani 1 1 d . U . . .
N00K N 0.6711(2) 0.48252(17) 0.36349(8) 0.0244(6) Uani 1 1 d . U . . .
N00L N 0.2732(2) 0.68990(17) 0.63766(8) 0.0236(6) Uani 1 1 d . U . . .
F3 F 0.4528(19) 0.4808(7) 0.7578(7) 0.045(3) Uani 0.39(4) 1 d D U P A 1
C00N C 0.6101(2) 0.45756(17) 0.53858(8) 0.0168(5) Uani 1 1 d . U . . .
C00O C 0.6483(2) 0.46169(18) 0.43108(9) 0.0192(5) Uani 1 1 d . U . . .
C00P C 0.6036(2) 0.43622(17) 0.49700(9) 0.0168(5) Uani 1 1 d . U . . .
C00Q C 0.5449(2) 0.36023(17) 0.44432(9) 0.0168(5) Uani 1 1 d . U . . .
C00R C 0.5473(2) 0.37575(17) 0.48366(9) 0.0176(5) Uani 1 1 d . U . . .
H00R H 0.510965 0.345368 0.501178 0.021 Uiso 1 1 calc R . . . .
C00S C 0.4928(2) 0.29507(17) 0.42638(9) 0.0188(5) Uani 1 1 d . U . . .
C00T C 0.5464(2) 0.59662(18) 0.70787(9) 0.0202(6) Uani 1 1 d . U . . .
C00U C 0.6544(2) 0.48036(18) 0.46987(9) 0.0196(6) Uani 1 1 d . U . . .
H00U H 0.692588 0.522566 0.477966 0.023 Uiso 1 1 calc R . . . .
C00V C 0.6170(2) 0.50990(18) 0.61586(9) 0.0189(5) Uani 1 1 d . U . . .
C00W C 0.5440(2) 0.43410(18) 0.56671(9) 0.0202(6) Uani 1 1 d . U . . .
C00X C 0.4591(2) 0.63894(19) 0.72198(9) 0.0213(6) Uani 1 1 d . U . . .
C00Y C 0.4641(3) 0.2295(2) 0.36969(10) 0.0267(6) Uani 1 1 d . U . . .
H00Y H 0.469755 0.226501 0.342484 0.032 Uiso 1 1 calc R . . . .
C00Z C 0.7052(3) 0.5235(2) 0.67801(10) 0.0253(7) Uani 1 1 d . U . . .
H00Z H 0.760432 0.499027 0.666863 0.030 Uiso 1 1 calc R . . . .
C010 C 0.6966(2) 0.5050(2) 0.39929(9) 0.0232(6) Uani 1 1 d . U . . .
C011 C 0.6217(2) 0.53715(18) 0.65626(9) 0.0199(6) Uani 1 1 d . U . . .
C012 C 0.5455(2) 0.45950(19) 0.60420(9) 0.0216(6) Uani 1 1 d . U . . .
H012 H 0.497390 0.442349 0.621980 0.026 Uiso 1 1 calc R . . . .
C013 C 0.4461(3) 0.6602(2) 0.76008(9) 0.0252(6) Uani 1 1 d . U . . .
H013 H 0.492505 0.645079 0.778989 0.030 Uiso 1 1 calc R . . . .
C014 C 0.3511(3) 0.7277(2) 0.81101(10) 0.0266(6) Uani 1 1 d . U . . .
C015 C 0.3130(2) 0.69843(19) 0.70447(9) 0.0231(6) Uani 1 1 d . U . . .
C016 C 0.2441(3) 0.71452(19) 0.67242(9) 0.0241(6) Uani 1 1 d . U . . .
C017 C 0.6266(3) 0.5829(2) 0.73143(9) 0.0255(7) Uani 1 1 d . U . . .
H017 H 0.626161 0.598670 0.757580 0.031 Uiso 1 1 calc R . . . .
C018 C 0.2982(3) 0.7236(2) 0.74207(9) 0.0253(6) Uani 1 1 d . U . . .
H018 H 0.242857 0.754125 0.748229 0.030 Uiso 1 1 calc R . . . .
C019 C 0.2160(3) 0.7041(2) 0.60708(10) 0.0269(7) Uani 1 1 d . U . . .
H019 H 0.237243 0.687605 0.582422 0.032 Uiso 1 1 calc R . . . .
C01A C 0.7069(3) 0.5460(2) 0.71625(10) 0.0285(7) Uani 1 1 d . U . . .
H01A H 0.762840 0.536107 0.731799 0.034 Uiso 1 1 calc R . . . .
C01B C 0.6842(3) 0.5059(2) 0.55146(10) 0.0260(7) Uani 1 1 d . U . . .
H01B H 0.733481 0.521521 0.533814 0.031 Uiso 1 1 calc R . . . .
C01C C 0.1272(3) 0.7418(2) 0.60999(11) 0.0316(8) Uani 1 1 d . U . . .
H01C H 0.087705 0.750176 0.587859 0.038 Uiso 1 1 calc R . . . .
C01D C 0.3657(3) 0.7035(2) 0.77060(10) 0.0255(6) Uani 1 1 d . U . . .
C01E C 0.3205(3) 0.8007(2) 0.81948(10) 0.0284(7) Uani 1 1 d . U . . .
H01E H 0.306262 0.835215 0.799230 0.034 Uiso 1 1 calc R . . . .
C01F C 0.4428(2) 0.24044(19) 0.44732(10) 0.0243(6) Uani 1 1 d . U . . .
H01F H 0.434343 0.245964 0.474320 0.029 Uiso 1 1 calc R . . . .
C01G C 0.6886(3) 0.5320(2) 0.58900(10) 0.0261(7) Uani 1 1 d . U . . .
H01G H 0.740247 0.564911 0.596642 0.031 Uiso 1 1 calc R . . . .
C01H C 0.3107(3) 0.8236(2) 0.85758(10) 0.0299(7) Uani 1 1 d . U . . .
H01H H 0.289911 0.873837 0.863304 0.036 Uiso 1 1 calc R . . . .
C01I C 0.4174(3) 0.1716(2) 0.38882(11) 0.0307(7) Uani 1 1 d . U . . .
H01I H 0.393972 0.128317 0.375309 0.037 Uiso 1 1 calc R . . . .
C01J C 0.0971(3) 0.7670(2) 0.64575(11) 0.0334(8) Uani 1 1 d . U . . .
H01J H 0.037151 0.793945 0.648500 0.040 Uiso 1 1 calc R . . . .
C01K C 0.7606(3) 0.5646(2) 0.40549(10) 0.0314(8) Uani 1 1 d . U . . .
H01K H 0.777484 0.579470 0.430915 0.038 Uiso 1 1 calc R . . . .
C01L C 0.4054(3) 0.1777(2) 0.42836(11) 0.0307(7) Uani 1 1 d . U . . .
H01L H 0.371817 0.139276 0.442276 0.037 Uiso 1 1 calc R . . . .
C01M C 0.1555(3) 0.7525(2) 0.67756(11) 0.0309(7) Uani 1 1 d . U . . .
H01M H 0.135381 0.768299 0.702494 0.037 Uiso 1 1 calc R . . . .
C01N C 0.3309(3) 0.7735(2) 0.88716(10) 0.0306(7) Uani 1 1 d . U . . .
H01N H 0.324505 0.789657 0.913131 0.037 Uiso 1 1 calc R . . . .
C01O C 0.7081(3) 0.5199(2) 0.33332(10) 0.0336(8) Uani 1 1 d . U . . .
H01O H 0.689234 0.504567 0.308159 0.040 Uiso 1 1 calc R . . . .
C01P C 0.3705(3) 0.6773(2) 0.84095(10) 0.0323(8) Uani 1 1 d . U . . .
H01P H 0.390795 0.626930 0.835293 0.039 Uiso 1 1 calc R . . . .
C01Q C 0.3603(3) 0.7003(2) 0.87921(10) 0.0330(8) Uani 1 1 d . U . . .
H01Q H 0.373588 0.665787 0.899577 0.040 Uiso 1 1 calc R . . . .
C01R C 0.7999(3) 0.6023(3) 0.37395(12) 0.0432(10) Uani 1 1 d . U . . .
H01R H 0.844832 0.642927 0.377496 0.052 Uiso 1 1 calc R . . . .
C01S C 0.7727(4) 0.5799(3) 0.33727(11) 0.0450(11) Uani 1 1 d . U . . .
H01S H 0.797917 0.605233 0.315261 0.054 Uiso 1 1 calc R . . . .
C3 C 0.5565(4) -0.0595(3) 0.41178(18) 0.0581(11) Uani 1 1 d . U . . .
H3 H 0.619640 -0.081998 0.409530 0.070 Uiso 1 1 calc R . . . .
O01U O 0.4224(5) -0.0135(4) 0.3864(3) 0.142(3) Uani 1 1 d . U . . .
C4 C 0.5114(5) -0.0477(4) 0.4458(2) 0.0790(16) Uani 1 1 d . U . . .
H4 H 0.450736 -0.022550 0.450192 0.095 Uiso 1 1 calc R . . . .
C5 C 0.5757(5) -0.0818(5) 0.4745(2) 0.0836(19) Uani 1 1 d . U . . .
H5A H 0.585175 -0.135702 0.468470 0.125 Uiso 1 1 calc GR . . . .
H5B H 0.545918 -0.076942 0.500043 0.125 Uiso 1 1 calc GR . . . .
H5C H 0.639277 -0.055881 0.474233 0.125 Uiso 1 1 calc GR . . . .
C2 C 0.5042(6) -0.0367(5) 0.3818(2) 0.0853(18) Uani 1 1 d . U . . .
C1 C 0.5597(7) -0.0524(5) 0.3437(2) 0.100(2) Uani 1 1 d . U . . .
H1A H 0.625179 -0.029456 0.344974 0.150 Uiso 1 1 calc GR . . . .
H1B H 0.523165 -0.030271 0.322174 0.150 Uiso 1 1 calc GR . . . .
H1C H 0.565992 -0.107278 0.339919 0.150 Uiso 1 1 calc GR . . . .
F5A F 0.3250(6) 0.3884(8) 0.7496(4) 0.0299(18) Uani 0.61(4) 1 d D U P A 2
F2A F 0.4040(12) 0.3993(9) 0.8069(2) 0.040(2) Uani 0.61(4) 1 d D U P A 2
F1A F 0.4306(10) 0.4847(4) 0.7586(4) 0.0351(17) Uani 0.61(4) 1 d D U P A 2
F6A F 0.4702(9) 0.3886(8) 0.7186(2) 0.0403(19) Uani 0.61(4) 1 d D U P A 2
F4A F 0.4414(13) 0.3034(4) 0.7664(5) 0.049(2) Uani 0.61(4) 1 d D U P A 2
F3A F 0.5503(6) 0.4001(7) 0.7750(5) 0.051(2) Uani 0.61(4) 1 d D U P A 2

loop_
_atom_site_aniso_label
_atom_site_aniso_U_11
_atom_site_aniso_U_22
_atom_site_aniso_U_33
_atom_site_aniso_U_23
_atom_site_aniso_U_13
_atom_site_aniso_U_12
Zn01 0.0216(2) 0.0236(2) 0.01319(19) -0.00247(13) -0.00002(13) 0.00264(14)
P002 0.0263(4) 0.0263(4) 0.0227(4) 0.0026(3) -0.0026(3) -0.0058(3)
P1 0.0263(4) 0.0271(4) 0.0331(5) -0.0057(4) -0.0066(4) 0.0037(3)
F004 0.0439(12) 0.0364(11) 0.0228(9) 0.0005(8) 0.0018(9) -0.0088(10)
F00W 0.0296(10) 0.0360(11) 0.0269(10) -0.0050(8) 0.0040(8) -0.0123(8)
F006 0.0341(11) 0.0285(9) 0.0323(11) -0.0006(8) -0.0025(9) -0.0033(8)
F007 0.0260(10) 0.0415(12) 0.0328(11) 0.0006(9) -0.0039(8) -0.0072(9)
F008 0.0339(11) 0.0467(13) 0.0288(10) 0.0100(9) 0.0014(8) -0.0092(10)
F5 0.042(7) 0.0295(19) 0.036(5) -0.003(3) -0.010(4) 0.005(3)
F00A 0.0321(10) 0.0360(12) 0.0379(12) -0.0001(10) -0.0095(9) -0.0079(9)
F00B 0.0370(12) 0.0281(10) 0.0508(14) 0.0037(9) 0.0008(10) -0.0023(9)
F2 0.027(3) 0.077(8) 0.056(6) -0.022(5) -0.016(4) 0.012(4)
F1 0.031(5) 0.034(5) 0.029(2) 0.004(3) -0.007(3) 0.016(4)
N00E 0.0171(11) 0.0201(11) 0.0142(11) -0.0009(9) 0.0005(8) 0.0031(9)
F6 0.026(2) 0.044(7) 0.027(5) 0.012(4) -0.003(3) 0.000(3)
N00G 0.0247(13) 0.0216(12) 0.0189(11) -0.0027(9) -0.0030(9) 0.0034(10)
N00H 0.0242(12) 0.0243(13) 0.0147(11) -0.0016(10) 0.0011(9) 0.0027(10)
F4 0.033(5) 0.053(7) 0.041(3) -0.007(4) 0.004(3) 0.010(4)
N00J 0.0199(11) 0.0198(12) 0.0152(10) 0.0005(9) -0.0005(9) 0.0007(9)
N00K 0.0246(14) 0.0299(14) 0.0185(11) -0.0013(10) 0.0027(9) -0.0018(11)
N00L 0.0240(13) 0.0277(14) 0.0189(11) -0.0013(10) 0.0001(9) 0.0062(11)
F3 0.038(8) 0.0302(19) 0.066(6) -0.005(3) 0.019(5) -0.007(3)
C00N 0.0176(12) 0.0169(12) 0.0159(11) 0.0001(9) -0.0007(9) 0.0043(10)
C00O 0.0180(13) 0.0221(13) 0.0174(12) -0.0016(10) 0.0023(10) 0.0017(10)
C00P 0.0153(12) 0.0182(12) 0.0168(11) 0.0002(9) -0.0007(9) 0.0039(10)
C00Q 0.0156(12) 0.0186(12) 0.0163(11) -0.0003(9) -0.0011(9) 0.0039(10)
C00R 0.0172(13) 0.0203(13) 0.0154(12) 0.0001(10) 0.0012(10) 0.0017(10)
C00S 0.0173(13) 0.0199(12) 0.0192(12) -0.0021(9) -0.0031(10) 0.0034(10)
C00T 0.0226(13) 0.0222(14) 0.0158(11) -0.0006(10) -0.0003(10) 0.0008(11)
C00U 0.0198(14) 0.0207(14) 0.0183(12) -0.0007(10) 0.0004(10) -0.0008(11)
C00V 0.0192(13) 0.0214(13) 0.0162(12) 0.0000(10) -0.0011(9) 0.0040(10)
C00W 0.0198(13) 0.0203(13) 0.0204(12) -0.0008(10) 0.0000(10) -0.0008(10)
C00X 0.0209(13) 0.0256(15) 0.0174(12) -0.0003(10) 0.0008(9) -0.0003(11)
C00Y 0.0281(16) 0.0281(14) 0.0238(15) -0.0078(11) -0.0049(12) 0.0020(12)
C00Z 0.0233(14) 0.0294(17) 0.0232(13) -0.0041(12) -0.0035(11) 0.0056(13)
C010 0.0234(14) 0.0277(14) 0.0186(12) -0.0003(10) 0.0036(10) -0.0013(11)
C011 0.0210(12) 0.0210(14) 0.0176(12) -0.0015(10) -0.0003(9) 0.0011(10)
C012 0.0208(14) 0.0248(14) 0.0192(12) 0.0001(11) 0.0014(11) -0.0004(11)
C013 0.0252(15) 0.0326(17) 0.0178(13) -0.0031(12) 0.0000(11) -0.0007(12)
C014 0.0246(15) 0.0362(15) 0.0191(12) -0.0042(11) 0.0037(11) -0.0027(12)
C015 0.0240(13) 0.0254(15) 0.0199(12) -0.0028(11) 0.0016(10) 0.0028(11)
C016 0.0262(14) 0.0262(15) 0.0200(12) -0.0028(11) 0.0012(10) 0.0043(12)
C017 0.0263(14) 0.0330(17) 0.0173(14) -0.0047(12) -0.0044(11) 0.0031(12)
C018 0.0264(15) 0.0290(16) 0.0205(13) -0.0041(11) 0.0040(11) 0.0026(13)
C019 0.0293(15) 0.0323(17) 0.0193(13) -0.0020(12) -0.0025(11) 0.0077(13)
C01A 0.0267(15) 0.0361(18) 0.0228(14) -0.0041(13) -0.0065(11) 0.0066(13)
C01B 0.0265(15) 0.0325(16) 0.0188(13) 0.0002(12) 0.0021(11) -0.0088(13)
C01C 0.0302(16) 0.0374(19) 0.0273(15) -0.0008(14) -0.0051(12) 0.0112(14)
C01D 0.0279(14) 0.0289(16) 0.0195(12) -0.0033(11) 0.0032(10) -0.0020(12)
C01E 0.0263(16) 0.0362(15) 0.0227(14) -0.0048(12) 0.0021(12) -0.0012(13)
C01F 0.0265(15) 0.0270(14) 0.0196(14) -0.0001(11) -0.0025(12) -0.0036(12)
C01G 0.0288(16) 0.0302(17) 0.0193(13) -0.0009(11) 0.0000(11) -0.0090(13)
C01H 0.0298(18) 0.0350(17) 0.0250(14) -0.0073(11) 0.0046(12) -0.0025(14)
C01I 0.0311(17) 0.0293(16) 0.0318(15) -0.0069(12) -0.0074(12) -0.0031(13)
C01J 0.0294(17) 0.039(2) 0.0317(15) -0.0030(14) -0.0020(12) 0.0110(15)
C01K 0.0365(18) 0.0389(17) 0.0188(14) -0.0028(13) 0.0040(13) -0.0128(14)
C01L 0.0331(18) 0.0266(16) 0.0323(15) -0.0018(12) -0.0046(13) -0.0063(13)
C01M 0.0295(15) 0.0383(19) 0.0249(15) -0.0062(14) 0.0013(12) 0.0103(14)
C01N 0.0320(18) 0.0403(16) 0.0196(14) -0.0066(12) 0.0065(13) -0.0059(14)
C01O 0.0404(19) 0.0421(18) 0.0183(14) -0.0004(13) 0.0048(13) -0.0101(15)
C01P 0.040(2) 0.0359(18) 0.0208(14) -0.0035(11) 0.0049(13) -0.0012(15)
C01Q 0.042(2) 0.0376(16) 0.0193(14) -0.0015(12) 0.0046(14) -0.0046(15)
C01R 0.052(2) 0.051(2) 0.0258(15) 0.0005(14) 0.0077(15) -0.025(2)
C01S 0.057(2) 0.055(2) 0.0235(15) 0.0020(15) 0.0102(15) -0.026(2)
C3 0.049(3) 0.051(3) 0.074(3) 0.003(2) 0.0085(19) -0.004(2)
O01U 0.079(3) 0.090(4) 0.257(9) 0.027(5) 0.026(4) 0.008(3)
C4 0.067(3) 0.083(4) 0.087(3) -0.007(3) 0.022(2) -0.009(3)
C5 0.067(4) 0.099(5) 0.084(4) 0.001(4) 0.015(3) -0.023(3)
C2 0.073(3) 0.088(5) 0.096(3) 0.018(3) -0.007(3) 0.003(3)
C1 0.100(5) 0.106(6) 0.094(4) 0.007(4) 0.002(4) -0.028(4)
F5A 0.0258(16) 0.032(3) 0.032(4) 0.010(3) -0.004(2) -0.0050(18)
F2A 0.057(5) 0.036(4) 0.0283(16) 0.0032(19) -0.009(2) 0.016(3)
F1A 0.028(4) 0.0279(14) 0.050(3) 0.0007(18) 0.007(3) -0.0003(17)
F6A 0.029(3) 0.054(5) 0.0376(18) -0.008(2) 0.002(2) 0.011(3)
F4A 0.057(6) 0.0276(15) 0.062(5) -0.007(2) -0.014(4) 0.014(2)
F3A 0.0323(19) 0.058(4) 0.064(5) -0.013(4) -0.024(3) 0.005(2)

loop_
_atom_type_symbol
_atom_type_description
_atom_type_scat_dispersion_real
_atom_type_scat_dispersion_imag
_atom_type_scat_source
C C 0.0033 0.0016 'International Tables Vol C Tables 4.2.6.8 and 6.1.1.4'
H H 0.0000 0.0000 'International Tables Vol C Tables 4.2.6.8 and 6.1.1.4'
F F 0.0171 0.0103 'International Tables Vol C Tables 4.2.6.8 and 6.1.1.4'
N N 0.0061 0.0033 'International Tables Vol C Tables 4.2.6.8 and 6.1.1.4'
O O 0.0106 0.0060 'International Tables Vol C Tables 4.2.6.8 and 6.1.1.4'
P P 0.1023 0.0942 'International Tables Vol C Tables 4.2.6.8 and 6.1.1.4'
Zn Zn 0.2839 1.4301 'International Tables Vol C Tables 4.2.6.8 and 6.1.1.4'

loop_
_geom_angle_atom_site_label_1
_geom_angle_atom_site_label_2
_geom_angle_atom_site_label_3
_geom_angle
_geom_angle_site_symmetry_1
_geom_angle_site_symmetry_3
_geom_angle_publ_flag
N00E Zn01 N00G 76.09(10) 5_666 5_666 ?
N00E Zn01 N00J 115.66(10) 5_666 . ?
N00E Zn01 N00K 75.76(10) 5_666 5_666 ?
N00E Zn01 N00L 93.16(10) 5_666 . ?
N00G Zn01 N00J 93.45(10) 5_666 . ?
N00G Zn01 N00K 151.75(10) 5_666 5_666 ?
N00G Zn01 N00L 93.83(11) 5_666 . ?
N00H Zn01 N00E 168.15(11) . 5_666 ?
N00H Zn01 N00G 105.33(11) . 5_666 ?
N00H Zn01 N00J 76.15(10) . . ?
N00H Zn01 N00K 102.69(11) . 5_666 ?
N00H Zn01 N00L 75.03(10) . . ?
N00J Zn01 N00L 151.18(10) . . ?
N00K Zn01 N00J 96.62(10) 5_666 . ?
N00K Zn01 N00L 89.94(11) 5_666 . ?
F004 P002 F006 89.86(12) . . ?
F004 P002 F007 89.82(12) . . ?
F004 P002 F008 178.77(14) . . ?
F004 P002 F00A 90.05(13) . . ?
F004 P002 F00B 90.76(13) . . ?
F007 P002 F006 89.59(12) . . ?
F008 P002 F006 89.25(13) . . ?
F008 P002 F007 89.32(12) . . ?
F008 P002 F00A 90.80(13) . . ?
F00A P002 F006 89.64(12) . . ?
F00A P002 F007 179.22(14) . . ?
F00B P002 F006 179.36(14) . . ?
F00B P002 F007 90.29(13) . . ?
F00B P002 F008 90.13(13) . . ?
F00B P002 F00A 90.48(13) . . ?
F2 P1 F5 87.0(8) . . ?
F2 P1 F1 88.5(7) . . ?
F2 P1 F6 173.8(9) . . ?
F1 P1 F5 87.7(7) . . ?
F6 P1 F5 88.0(8) . . ?
F6 P1 F1 87.7(8) . . ?
F4 P1 F5 89.4(7) . . ?
F4 P1 F2 92.2(7) . . ?
F4 P1 F1 176.9(9) . . ?
F4 P1 F6 91.4(9) . . ?
F4 P1 F3 93.5(9) . . ?
F3 P1 F5 176.8(9) . . ?
F3 P1 F2 94.1(8) . . ?
F3 P1 F1 89.4(9) . . ?
F3 P1 F6 90.8(8) . . ?
F5A P1 F1A 87.9(5) . . ?
F5A P1 F6A 88.3(5) . . ?
F2A P1 F5A 90.8(6) . . ?
F2A P1 F1A 90.7(6) . . ?
F2A P1 F6A 178.5(5) . . ?
F2A P1 F4A 91.0(6) . . ?
F2A P1 F3A 91.9(5) . . ?
F6A P1 F1A 87.9(5) . . ?
F4A P1 F5A 90.0(6) . . ?
F4A P1 F1A 177.3(6) . . ?
F4A P1 F6A 90.3(5) . . ?
F4A P1 F3A 91.7(5) . . ?
F3A P1 F5A 176.8(6) . . ?
F3A P1 F1A 90.2(4) . . ?
F3A P1 F6A 88.9(5) . . ?
C00O N00E Zn01 119.7(2) . 5_666 ?
C00Q N00E Zn01 119.5(2) . 5_666 ?
C00Q N00E C00O 120.8(3) . . ?
C00S N00G Zn01 115.6(2) . 5_666 ?
C00Y N00G Zn01 125.5(2) . 5_666 ?
C00Y N00G C00S 118.8(3) . . ?
C00X N00H Zn01 119.2(2) . . ?
C015 N00H Zn01 120.2(2) . . ?
C015 N00H C00X 120.5(3) . . ?
C00T N00J Zn01 112.4(2) . . ?
C011 N00J Zn01 128.6(2) . . ?
C011 N00J C00T 118.2(3) . . ?
C010 N00K Zn01 114.8(2) . 5_666 ?
C01O N00K Zn01 125.9(2) . 5_666 ?
C01O N00K C010 118.8(3) . . ?
C016 N00L Zn01 113.8(2) . . ?
C019 N00L Zn01 127.4(2) . . ?
C019 N00L C016 118.7(3) . . ?
C00W C00N C00P 124.4(3) . . ?
C00W C00N C01B 115.1(3) . . ?
C01B C00N C00P 120.4(3) . . ?
N00E C00O C00U 121.1(3) . . ?
N00E C00O C010 114.1(3) . . ?
C00U C00O C010 124.7(3) . . ?
C00R C00P C00N 123.2(3) . . ?
C00R C00P C00U 118.2(3) . . ?
C00U C00P C00N 118.7(3) . . ?
N00E C00Q C00R 121.3(3) . . ?
N00E C00Q C00S 113.7(3) . . ?
C00R C00Q C00S 125.0(3) . . ?
C00P C00R C00Q 119.3(3) . . ?
C00P C00R H00R 120.3 . . ?
C00Q C00R H00R 120.3 . . ?
N00G C00S C00Q 115.1(3) . . ?
N00G C00S C01F 121.4(3) . . ?
C01F C00S C00Q 123.4(3) . . ?
N00J C00T C00X 116.0(3) . . ?
N00J C00T C017 122.5(3) . . ?
C017 C00T C00X 121.6(3) . . ?
C00O C00U C00P 119.4(3) . . ?
C00O C00U H00U 120.3 . . ?
C00P C00U H00U 120.3 . . ?
C012 C00V C011 121.1(3) . . ?
C012 C00V C01G 118.3(3) . . ?
C01G C00V C011 120.5(3) . . ?
F00W C00W C00N 120.2(3) . . ?
F00W C00W C012 115.9(3) . . ?
C012 C00W C00N 123.9(3) . . ?
N00H C00X C00T 115.7(3) . . ?
N00H C00X C013 120.7(3) . . ?
C013 C00X C00T 123.5(3) . . ?
N00G C00Y H00Y 118.5 . . ?
N00G C00Y C01I 122.9(3) . . ?
C01I C00Y H00Y 118.5 . . ?
C011 C00Z H00Z 120.4 . . ?
C01A C00Z H00Z 120.4 . . ?
C01A C00Z C011 119.1(3) . . ?
N00K C010 C00O 114.7(3) . . ?
N00K C010 C01K 121.9(3) . . ?
C01K C010 C00O 123.4(3) . . ?
N00J C011 C00V 118.2(3) . . ?
N00J C011 C00Z 122.1(3) . . ?
C00Z C011 C00V 119.7(3) . . ?
C00V C012 H012 120.1 . . ?
C00W C012 C00V 119.8(3) . . ?
C00W C012 H012 120.1 . . ?
C00X C013 H013 119.9 . . ?
C01D C013 C00X 120.1(3) . . ?
C01D C013 H013 119.9 . . ?
C01E C014 C01D 120.6(3) . . ?
C01E C014 C01P 119.4(3) . . ?
C01P C014 C01D 119.9(3) . . ?
N00H C015 C016 115.5(3) . . ?
N00H C015 C018 121.0(3) . . ?
C018 C015 C016 123.4(3) . . ?
N00L C016 C015 115.2(3) . . ?
N00L C016 C01M 121.8(3) . . ?
C01M C016 C015 123.0(3) . . ?
C00T C017 H017 120.6 . . ?
C01A C017 C00T 118.9(3) . . ?
C01A C017 H017 120.6 . . ?
C015 C018 H018 120.4 . . ?
C015 C018 C01D 119.2(3) . . ?
C01D C018 H018 120.4 . . ?
N00L C019 H019 118.7 . . ?
N00L C019 C01C 122.7(3) . . ?
C01C C019 H019 118.7 . . ?
C00Z C01A H01A 120.4 . . ?
C017 C01A C00Z 119.2(3) . . ?
C017 C01A H01A 120.4 . . ?
C00N C01B H01B 118.8 . . ?
C01G C01B C00N 122.4(3) . . ?
C01G C01B H01B 118.8 . . ?
C019 C01C H01C 120.7 . . ?
C01J C01C C019 118.6(3) . . ?
C01J C01C H01C 120.7 . . ?
C013 C01D C014 121.0(3) . . ?
C013 C01D C018 118.3(3) . . ?
C018 C01D C014 120.7(3) . . ?
C014 C01E H01E 120.0 . . ?
C014 C01E C01H 120.1(4) . . ?
C01H C01E H01E 120.0 . . ?
C00S C01F H01F 120.5 . . ?
C01L C01F C00S 119.0(3) . . ?
C01L C01F H01F 120.5 . . ?
C00V C01G H01G 119.9 . . ?
C01B C01G C00V 120.3(3) . . ?
C01B C01G H01G 119.9 . . ?
C01E C01H H01H 119.9 . . ?
C01N C01H C01E 120.2(4) . . ?
C01N C01H H01H 119.9 . . ?
C00Y C01I H01I 120.8 . . ?
C00Y C01I C01L 118.4(3) . . ?
C01L C01I H01I 120.8 . . ?
C01C C01J H01J 120.4 . . ?
C01C C01J C01M 119.2(3) . . ?
C01M C01J H01J 120.4 . . ?
C010 C01K H01K 120.5 . . ?
C010 C01K C01R 119.0(3) . . ?
C01R C01K H01K 120.5 . . ?
C01F C01L C01I 119.4(3) . . ?
C01F C01L H01L 120.3 . . ?
C01I C01L H01L 120.3 . . ?
C016 C01M H01M 120.5 . . ?
C01J C01M C016 119.0(3) . . ?
C01J C01M H01M 120.5 . . ?
C01H C01N H01N 119.8 . . ?
C01Q C01N C01H 120.4(3) . . ?
C01Q C01N H01N 119.8 . . ?
N00K C01O H01O 118.7 . . ?
N00K C01O C01S 122.6(3) . . ?
C01S C01O H01O 118.7 . . ?
C014 C01P H01P 119.8 . . ?
C014 C01P C01Q 120.5(4) . . ?
C01Q C01P H01P 119.8 . . ?
C01N C01Q C01P 119.4(4) . . ?
C01N C01Q H01Q 120.3 . . ?
C01P C01Q H01Q 120.3 . . ?
C01K C01R H01R 120.5 . . ?
C01S C01R C01K 119.1(4) . . ?
C01S C01R H01R 120.5 . . ?
C01O C01S C01R 118.7(4) . . ?
C01O C01S H01S 120.7 . . ?
C01R C01S H01S 120.7 . . ?
C4 C3 H3 123.3 . . ?
C2 C3 H3 123.3 . . ?
C2 C3 C4 113.4(7) . . ?
C3 C4 H4 127.4 . . ?
C3 C4 C5 105.1(6) . . ?
C5 C4 H4 127.4 . . ?
C4 C5 H5A 109.5 . . ?
C4 C5 H5B 109.5 . . ?
C4 C5 H5C 109.5 . . ?
H5A C5 H5B 109.5 . . ?
H5A C5 H5C 109.5 . . ?
H5B C5 H5C 109.5 . . ?
C3 C2 C1 110.8(7) . . ?
O01U C2 C3 119.9(9) . . ?
O01U C2 C1 129.0(9) . . ?
C2 C1 H1A 109.5 . . ?
C2 C1 H1B 109.5 . . ?
C2 C1 H1C 109.5 . . ?
H1A C1 H1B 109.5 . . ?
H1A C1 H1C 109.5 . . ?
H1B C1 H1C 109.5 . . ?

loop_
_geom_bond_atom_site_label_1
_geom_bond_atom_site_label_2
_geom_bond_distance
_geom_bond_site_symmetry_2
_geom_bond_publ_flag
Zn01 N00E 2.070(3) 5_666 ?
Zn01 N00G 2.140(3) 5_666 ?
Zn01 N00H 2.067(3) . ?
Zn01 N00J 2.251(3) . ?
Zn01 N00K 2.177(3) 5_666 ?
Zn01 N00L 2.253(3) . ?
P002 F004 1.594(2) . ?
P002 F006 1.616(2) . ?
P002 F007 1.608(2) . ?
P002 F008 1.601(2) . ?
P002 F00A 1.603(2) . ?
P002 F00B 1.600(2) . ?
P1 F5 1.644(10) . ?
P1 F2 1.596(9) . ?
P1 F1 1.638(10) . ?
P1 F6 1.609(11) . ?
P1 F4 1.571(10) . ?
P1 F3 1.572(11) . ?
P1 F5A 1.610(7) . ?
P1 F2A 1.581(8) . ?
P1 F1A 1.627(7) . ?
P1 F6A 1.621(7) . ?
P1 F4A 1.583(7) . ?
P1 F3A 1.594(6) . ?
F00W C00W 1.354(4) . ?
N00E C00O 1.337(4) . ?
N00E C00Q 1.334(4) . ?
N00G C00S 1.352(4) . ?
N00G C00Y 1.339(4) . ?
N00H C00X 1.344(4) . ?
N00H C015 1.341(4) . ?
N00J C00T 1.353(4) . ?
N00J C011 1.348(4) . ?
N00K C010 1.350(4) . ?
N00K C01O 1.336(5) . ?
N00L C016 1.343(4) . ?
N00L C019 1.342(4) . ?
C00N C00P 1.495(4) . ?
C00N C00W 1.392(4) . ?
C00N C01B 1.395(5) . ?
C00O C00U 1.390(4) . ?
C00O C010 1.494(4) . ?
C00P C00R 1.392(4) . ?
C00P C00U 1.405(4) . ?
C00Q C00R 1.394(4) . ?
C00Q C00S 1.487(4) . ?
C00R H00R 0.9500 . ?
C00S C01F 1.386(5) . ?
C00T C00X 1.487(4) . ?
C00T C017 1.387(5) . ?
C00U H00U 0.9500 . ?
C00V C011 1.485(4) . ?
C00V C012 1.379(5) . ?
C00V C01G 1.405(5) . ?
C00W C012 1.377(4) . ?
C00X C013 1.387(4) . ?
C00Y H00Y 0.9500 . ?
C00Y C01I 1.374(5) . ?
C00Z H00Z 0.9500 . ?
C00Z C011 1.387(4) . ?
C00Z C01A 1.387(5) . ?
C010 C01K 1.382(5) . ?
C012 H012 0.9500 . ?
C013 H013 0.9500 . ?
C013 C01D 1.385(5) . ?
C014 C01D 1.481(4) . ?
C014 C01E 1.383(5) . ?
C014 C01P 1.393(5) . ?
C015 C016 1.484(5) . ?
C015 C018 1.394(4) . ?
C016 C01M 1.392(5) . ?
C017 H017 0.9500 . ?
C017 C01A 1.379(5) . ?
C018 H018 0.9500 . ?
C018 C01D 1.398(5) . ?
C019 H019 0.9500 . ?
C019 C01C 1.384(5) . ?
C01A H01A 0.9500 . ?
C01B H01B 0.9500 . ?
C01B C01G 1.384(5) . ?
C01C H01C 0.9500 . ?
C01C C01J 1.381(5) . ?
C01E H01E 0.9500 . ?
C01E C01H 1.391(5) . ?
C01F H01F 0.9500 . ?
C01F C01L 1.383(5) . ?
C01G H01G 0.9500 . ?
C01H H01H 0.9500 . ?
C01H C01N 1.382(5) . ?
C01I H01I 0.9500 . ?
C01I C01L 1.388(5) . ?
C01J H01J 0.9500 . ?
C01J C01M 1.385(5) . ?
C01K H01K 0.9500 . ?
C01K C01R 1.389(5) . ?
C01L H01L 0.9500 . ?
C01M H01M 0.9500 . ?
C01N H01N 0.9500 . ?
C01N C01Q 1.379(6) . ?
C01O H01O 0.9500 . ?
C01O C01S 1.383(6) . ?
C01P H01P 0.9500 . ?
C01P C01Q 1.397(5) . ?
C01Q H01Q 0.9500 . ?
C01R H01R 0.9500 . ?
C01R C01S 1.385(6) . ?
C01S H01S 0.9500 . ?
C3 H3 0.9500 . ?
C3 C4 1.350(8) . ?
C3 C2 1.325(9) . ?
O01U C2 1.199(9) . ?
C4 H4 0.9500 . ?
C4 C5 1.456(10) . ?
C5 H5A 0.9800 . ?
C5 H5B 0.9800 . ?
C5 H5C 0.9800 . ?
C2 C1 1.549(11) . ?
C1 H1A 0.9800 . ?
C1 H1B 0.9800 . ?
C1 H1C 0.9800 . ?
